data_1546145
loop_
_publ_author_name
'Kachi-Terajima, Chihiro'
'Ishii, Rikako'
'Tojo, Yoshiaki'
'Fukuda, Masato'
'Kitagawa, Yasutaka'
'Asaoka, Mizuki'
'Miyasaka, Hitoshi'

_publ_section_title
;
 Ferromagnetic Exchange Coupling in a Family of MnIII Salen-Type
 Schiff-Base Out-of-Plane Dimers
;
_journal_name_full 'The Journal of Physical Chemistry C'
_journal_paper_doi 10.1021/acs.jpcc.7b03336
_journal_year 2017
_chemical_formula_moiety 'C20 H22 Mn N3 O5'
_chemical_formula_sum 'C20 H22 Mn N3 O5'
_chemical_formula_weight 439.35
_space_group_IT_number 14
_symmetry_cell_setting monoclinic
_symmetry_Int_Tables_number 14
_symmetry_space_group_name_Hall '-P 2ybc'
_symmetry_space_group_name_H-M 'P 1 21/c 1'
_atom_sites_solution_hydrogens geom
_atom_sites_solution_primary direct
_atom_sites_solution_secondary difmap
_cell_angle_alpha 90.0000
_cell_angle_beta 111.219(4)
_cell_angle_gamma 90.0000
_cell_formula_units_Z 4
_cell_length_a 8.7051(7)
_cell_length_b 15.8440(7)
_cell_length_c 14.3082(14)
_cell_measurement_reflns_used 7367
_cell_measurement_temperature 123
_cell_measurement_theta_max 31.00
_cell_measurement_theta_min 3.53
_cell_volume 1839.6(3)
_computing_cell_refinement CrystalClear
_computing_data_collection 'CrystalClear (Rigaku Corp., 2000)'
_computing_data_reduction CrystalClear
_computing_molecular_graphics 'CrystalStructure 4.0'
_computing_publication_material 'CrystalStructure 4.0 (Rigaku, 2010)'
_computing_structure_refinement 'SHELXL97 (Sheldrick, 2008)'
_computing_structure_solution 'DIRDIF99-PATTY (Gould, et al., 1999)'
_diffrn_ambient_temperature 123
_diffrn_detector_area_resol_mean 28.571
_diffrn_measured_fraction_theta_full 0.988
_diffrn_measured_fraction_theta_max 0.988
_diffrn_measurement_device_type 'Rigaku Saturn70'
_diffrn_measurement_method \w
_diffrn_radiation_type 'Mo K\a'
_diffrn_radiation_wavelength 0.71070
_diffrn_reflns_av_R_equivalents 0.0000
_diffrn_reflns_limit_h_max 11
_diffrn_reflns_limit_h_min -10
_diffrn_reflns_limit_k_max 20
_diffrn_reflns_limit_k_min -20
_diffrn_reflns_limit_l_max 18
_diffrn_reflns_limit_l_min -14
_diffrn_reflns_number 14920
_diffrn_reflns_theta_full 27.50
_diffrn_reflns_theta_max 27.50
_diffrn_standards_number 0
_exptl_absorpt_coefficient_mu 0.758
_exptl_absorpt_correction_T_max 0.827
_exptl_absorpt_correction_T_min 0.727
_exptl_absorpt_correction_type psi-scan
_exptl_absorpt_process_details '(North, Phillips & Mathews, 1968)'
_exptl_crystal_colour brown
_exptl_crystal_density_diffrn 1.586
_exptl_crystal_density_method 'not measured'
_exptl_crystal_description prism
_exptl_crystal_F_000 912.00
_exptl_crystal_size_max 0.350
_exptl_crystal_size_mid 0.280
_exptl_crystal_size_min 0.250
_refine_diff_density_max 0.370
_refine_diff_density_min -0.350
_refine_ls_extinction_method none
_refine_ls_goodness_of_fit_ref 1.039
_refine_ls_hydrogen_treatment constr
_refine_ls_number_parameters 350
_refine_ls_number_reflns 4185
_refine_ls_number_restraints 0
_refine_ls_R_factor_gt 0.0272
_refine_ls_shift/su_max 0.001
_refine_ls_structure_factor_coef Fsqd
_refine_ls_weighting_details 'w = 1/[\s^2^(Fo^2^)+(0.0391P)^2^+1.0251P] where P=(Fo^2^+2Fc^2^)/3'
_refine_ls_weighting_scheme calc
_refine_ls_wR_factor_ref 0.0723
_reflns_number_gt 3923
_reflns_number_total 4185
_reflns_threshold_expression F^2^>2.0\s(F^2^)
_cod_data_source_file jp7b03336_si_002.cif
_cod_data_source_block MnsaltmenNO3dimer
_cod_database_code 1546145

loop_
_symmetry_equiv_pos_site_id
_symmetry_equiv_pos_as_xyz
1 +X,+Y,+Z
2 -X,1/2+Y,1/2-Z
3 -X,-Y,-Z
4 +X,1/2-Y,1/2+Z

loop_
_atom_site_label
_atom_site_type_symbol
_atom_site_fract_x
_atom_site_fract_y
_atom_site_fract_z
_atom_site_U_iso_or_equiv
_atom_site_adp_type
_atom_site_occupancy
_atom_site_symmetry_multiplicity
_atom_site_calc_flag
_atom_site_refinement_flags
Mn(1) Mn -0.03017(2) 0.514365(12) 0.116862(14) 0.01050(7) Uani 1.0 4 d .
O(1) O -0.04537(11) 0.59247(6) 0.01378(7) 0.01326(18) Uani 1.0 4 d .
O(2) O -0.23755(11) 0.47193(6) 0.04328(7) 0.01276(18) Uani 1.0 4 d .
O(3) O -0.10921(12) 0.61541(6) 0.19600(7) 0.0168(2) Uani 1.0 4 d .
O(4) O -0.25461(14) 0.52465(7) 0.24423(9) 0.0226(3) Uani 1.0 4 d .
O(5) O -0.28439(14) 0.65919(7) 0.26203(8) 0.0238(3) Uani 1.0 4 d .
N(1) N 0.20601(13) 0.54379(7) 0.19152(8) 0.0108(2) Uani 1.0 4 d .
N(2) N 0.02730(13) 0.41903(7) 0.21225(8) 0.0108(2) Uani 1.0 4 d .
N(3) N -0.21861(14) 0.59923(7) 0.23477(8) 0.0150(3) Uani 1.0 4 d .
C(1) C 0.03014(16) 0.66736(8) 0.03163(9) 0.0120(3) Uani 1.0 4 d .
C(2) C -0.04530(16) 0.73712(8) -0.02789(10) 0.0142(3) Uani 1.0 4 d .
C(3) C 0.03354(18) 0.81451(9) -0.01392(10) 0.0172(3) Uani 1.0 4 d .
C(4) C 0.19163(19) 0.82501(9) 0.05801(11) 0.0196(3) Uani 1.0 4 d .
C(5) C 0.26834(17) 0.75683(9) 0.11621(10) 0.0169(3) Uani 1.0 4 d .
C(6) C 0.18829(16) 0.67835(8) 0.10661(9) 0.0124(3) Uani 1.0 4 d .
C(7) C 0.27379(15) 0.61146(8) 0.17477(9) 0.0125(3) Uani 1.0 4 d .
C(8) C 0.30689(15) 0.47747(8) 0.26270(9) 0.0111(3) Uani 1.0 4 d .
C(9) C 0.44890(17) 0.51692(9) 0.34968(10) 0.0147(3) Uani 1.0 4 d .
C(10) C 0.37570(16) 0.41964(9) 0.20143(10) 0.0148(3) Uani 1.0 4 d .
C(11) C 0.18362(15) 0.43072(8) 0.30178(9) 0.0114(3) Uani 1.0 4 d .
C(12) C 0.25369(17) 0.34682(9) 0.35171(10) 0.0160(3) Uani 1.0 4 d .
C(13) C 0.13787(17) 0.48598(9) 0.37606(10) 0.0150(3) Uani 1.0 4 d .
C(14) C -0.06543(16) 0.35344(8) 0.20448(9) 0.0124(3) Uani 1.0 4 d .
C(15) C -0.22873(15) 0.34145(8) 0.13198(9) 0.0121(3) Uani 1.0 4 d .
C(16) C -0.31369(17) 0.26702(8) 0.13850(10) 0.0149(3) Uani 1.0 4 d .
C(17) C -0.47599(17) 0.25467(9) 0.07828(10) 0.0158(3) Uani 1.0 4 d .
C(18) C -0.55670(16) 0.31638(8) 0.00742(10) 0.0144(3) Uani 1.0 4 d .
C(19) C -0.47500(16) 0.38824(8) -0.00367(10) 0.0131(3) Uani 1.0 4 d .
C(20) C -0.30988(15) 0.40238(8) 0.05813(9) 0.0109(3) Uani 1.0 4 d .
H(2) H -0.1510 0.7297 -0.0775 0.0178 Uiso 1.0 4 calc R
H(3) H -0.0180 0.8599 -0.0533 0.0188 Uiso 1.0 4 calc R
H(4) H 0.2467 0.8780 0.0654 0.0264 Uiso 1.0 4 calc R
H(5) H 0.3761 0.7625 0.1670 0.0192 Uiso 1.0 4 calc R
H(7) H 0.3874 0.6197 0.2097 0.0092 Uiso 1.0 4 calc R
H(9A) H 0.4101 0.5625 0.3807 0.0154 Uiso 1.0 4 calc R
H(9B) H 0.5379 0.5370 0.3289 0.0259 Uiso 1.0 4 calc R
H(9C) H 0.4954 0.4760 0.3997 0.0179 Uiso 1.0 4 calc R
H(10A) H 0.4463 0.4515 0.1757 0.0275 Uiso 1.0 4 calc R
H(10B) H 0.4370 0.3773 0.2439 0.0324 Uiso 1.0 4 calc R
H(10C) H 0.2902 0.3964 0.1480 0.0203 Uiso 1.0 4 calc R
H(12A) H 0.3633 0.3566 0.4002 0.0245 Uiso 1.0 4 calc R
H(12B) H 0.2555 0.3056 0.3060 0.0201 Uiso 1.0 4 calc R
H(12C) H 0.1876 0.3263 0.3883 0.0181 Uiso 1.0 4 calc R
H(13A) H 0.2298 0.4869 0.4410 0.0264 Uiso 1.0 4 calc R
H(13B) H 0.1116 0.5429 0.3501 0.0194 Uiso 1.0 4 calc R
H(13C) H 0.0460 0.4595 0.3857 0.0237 Uiso 1.0 4 calc R
H(14) H -0.0219 0.3099 0.2522 0.0138 Uiso 1.0 4 calc R
H(16) H -0.2542 0.2242 0.1858 0.0141 Uiso 1.0 4 calc R
H(17) H -0.5319 0.2047 0.0872 0.0229 Uiso 1.0 4 calc R
H(18) H -0.6695 0.3094 -0.0338 0.0128 Uiso 1.0 4 calc R
H(19) H -0.5284 0.4300 -0.0499 0.0159 Uiso 1.0 4 calc R

loop_
_atom_site_aniso_label
_atom_site_aniso_U_11
_atom_site_aniso_U_22
_atom_site_aniso_U_33
_atom_site_aniso_U_12
_atom_site_aniso_U_13
_atom_site_aniso_U_23
Mn(1) 0.00844(11) 0.01044(11) 0.01122(11) -0.00089(6) 0.00186(8) 0.00272(7)
O(1) 0.0130(5) 0.0118(5) 0.0132(4) -0.0026(4) 0.0025(4) 0.0029(4)
O(2) 0.0106(4) 0.0121(5) 0.0142(5) -0.0006(4) 0.0028(4) 0.0030(4)
O(3) 0.0150(5) 0.0168(5) 0.0199(5) -0.0007(4) 0.0079(4) -0.0002(4)
O(4) 0.0243(6) 0.0170(5) 0.0314(6) -0.0017(4) 0.0159(5) 0.0015(5)
O(5) 0.0260(6) 0.0204(6) 0.0283(6) 0.0052(5) 0.0138(5) -0.0045(5)
N(1) 0.0104(5) 0.0121(5) 0.0095(5) 0.0009(4) 0.0031(4) -0.0000(4)
N(2) 0.0094(5) 0.0123(5) 0.0098(5) 0.0009(4) 0.0024(4) -0.0001(4)
N(3) 0.0133(5) 0.0175(6) 0.0130(5) 0.0013(5) 0.0032(4) -0.0008(4)
C(1) 0.0135(6) 0.0123(6) 0.0124(6) -0.0005(5) 0.0073(5) -0.0001(5)
C(2) 0.0148(6) 0.0148(6) 0.0146(6) 0.0008(5) 0.0072(5) 0.0017(5)
C(3) 0.0227(7) 0.0128(6) 0.0185(7) 0.0015(6) 0.0103(6) 0.0032(5)
C(4) 0.0249(7) 0.0127(7) 0.0219(7) -0.0065(6) 0.0092(6) 0.0001(5)
C(5) 0.0181(7) 0.0167(7) 0.0152(6) -0.0052(5) 0.0052(6) -0.0012(5)
C(6) 0.0141(6) 0.0117(6) 0.0125(6) -0.0009(5) 0.0062(5) -0.0000(5)
C(7) 0.0115(6) 0.0148(6) 0.0110(6) -0.0008(5) 0.0039(5) -0.0014(5)
C(8) 0.0091(6) 0.0118(6) 0.0106(6) 0.0014(5) 0.0015(5) 0.0009(5)
C(9) 0.0118(6) 0.0162(7) 0.0135(6) -0.0021(5) 0.0015(5) -0.0006(5)
C(10) 0.0128(6) 0.0161(7) 0.0151(6) 0.0029(5) 0.0047(5) -0.0013(5)
C(11) 0.0103(6) 0.0121(6) 0.0098(6) -0.0001(5) 0.0014(5) 0.0005(5)
C(12) 0.0145(6) 0.0140(6) 0.0162(6) 0.0013(5) 0.0017(5) 0.0042(5)
C(13) 0.0147(6) 0.0183(7) 0.0127(6) -0.0007(5) 0.0057(5) -0.0019(5)
C(14) 0.0154(6) 0.0109(6) 0.0115(6) 0.0012(5) 0.0055(5) 0.0020(5)
C(15) 0.0123(6) 0.0123(6) 0.0121(6) -0.0006(5) 0.0047(5) -0.0007(5)
C(16) 0.0179(7) 0.0125(6) 0.0144(6) -0.0015(5) 0.0059(5) 0.0007(5)
C(17) 0.0180(7) 0.0128(6) 0.0177(6) -0.0044(5) 0.0077(5) -0.0022(5)
C(18) 0.0121(6) 0.0153(6) 0.0158(6) -0.0019(5) 0.0050(5) -0.0040(5)
C(19) 0.0125(6) 0.0126(6) 0.0135(6) 0.0012(5) 0.0039(5) -0.0006(5)
C(20) 0.0119(6) 0.0106(6) 0.0115(6) -0.0004(5) 0.0057(5) -0.0020(5)

loop_
_atom_type_symbol
_atom_type_description
_atom_type_scat_dispersion_real
_atom_type_scat_dispersion_imag
_atom_type_scat_source
C C 0.0033 0.0016
;
International Tables for Crystallography
(1992, Vol. C, Tables 4.2.6.8 and 6.1.1.4)
;
H H 0.0000 0.0000
;
International Tables for Crystallography
(1992, Vol. C, Table 6.1.1.4)
;
N N 0.0061 0.0033
;
International Tables for Crystallography
(1992, Vol. C, Tables 4.2.6.8 and 6.1.1.4)
;
O O 0.0106 0.0060
;
International Tables for Crystallography
(1992, Vol. C, Tables 4.2.6.8 and 6.1.1.4)
;
Mn Mn 0.3368 0.7283
;
International Tables for Crystallography
(1992, Vol. C, Tables 4.2.6.8 and 6.1.1.4)
;

loop_
_geom_angle_atom_site_label_1
_geom_angle_atom_site_label_2
_geom_angle_atom_site_label_3
_geom_angle
_geom_angle_publ_flag
_geom_angle_site_symmetry_1
_geom_angle_site_symmetry_3
O(1) Mn(1) O(1) 80.82(4) yes . 3_565
O(1) Mn(1) O(2) 90.89(4) yes . .
O(1) Mn(1) O(3) 88.78(5) yes . .
O(1) Mn(1) N(1) 91.85(5) yes . .
O(1) Mn(1) N(2) 165.30(5) yes . .
O(1) Mn(1) O(2) 79.38(4) yes 3_565 .
O(1) Mn(1) O(3) 169.11(4) yes 3_565 .
O(1) Mn(1) N(1) 93.08(4) yes 3_565 .
O(1) Mn(1) N(2) 86.35(5) yes 3_565 .
O(2) Mn(1) O(3) 97.69(5) yes . .
O(2) Mn(1) N(1) 171.46(5) yes . .
O(2) Mn(1) N(2) 93.79(5) yes . .
O(3) Mn(1) N(1) 90.46(5) yes . .
O(3) Mn(1) N(2) 104.36(5) yes . .
N(1) Mn(1) N(2) 81.65(5) yes . .
Mn(1) O(1) Mn(1) 99.18(4) yes . 3_565
Mn(1) O(1) C(1) 122.76(8) yes . .
Mn(1) O(1) C(1) 116.81(10) yes 3_565 .
Mn(1) O(2) C(20) 129.20(8) yes . .
Mn(1) O(3) N(3) 119.46(8) yes . .
Mn(1) N(1) C(7) 123.15(8) yes . .
Mn(1) N(1) C(8) 115.73(8) yes . .
C(7) N(1) C(8) 120.86(10) yes . .
Mn(1) N(2) C(11) 114.77(8) yes . .
Mn(1) N(2) C(14) 124.05(8) yes . .
C(11) N(2) C(14) 121.00(11) yes . .
O(3) N(3) O(4) 119.38(13) yes . .
O(3) N(3) O(5) 118.62(12) yes . .
O(4) N(3) O(5) 122.00(15) yes . .
O(1) C(1) C(2) 119.56(10) yes . .
O(1) C(1) C(6) 122.01(11) yes . .
C(2) C(1) C(6) 118.38(12) yes . .
C(1) C(2) C(3) 120.73(11) yes . .
C(2) C(3) C(4) 121.08(13) yes . .
C(3) C(4) C(5) 118.91(14) yes . .
C(4) C(5) C(6) 121.22(12) yes . .
C(1) C(6) C(5) 119.57(11) yes . .
C(1) C(6) C(7) 122.75(12) yes . .
C(5) C(6) C(7) 117.68(11) yes . .
N(1) C(7) C(6) 125.14(11) yes . .
N(1) C(8) C(9) 111.47(11) yes . .
N(1) C(8) C(10) 106.47(11) yes . .
N(1) C(8) C(11) 105.35(10) yes . .
C(9) C(8) C(10) 109.92(11) yes . .
C(9) C(8) C(11) 111.01(11) yes . .
C(10) C(8) C(11) 112.47(11) yes . .
N(2) C(11) C(8) 106.25(10) yes . .
N(2) C(11) C(12) 112.08(10) yes . .
N(2) C(11) C(13) 106.14(11) yes . .
C(8) C(11) C(12) 111.70(12) yes . .
C(8) C(11) C(13) 111.13(11) yes . .
C(12) C(11) C(13) 109.38(12) yes . .
N(2) C(14) C(15) 126.20(12) yes . .
C(14) C(15) C(16) 117.86(11) yes . .
C(14) C(15) C(20) 122.97(12) yes . .
C(16) C(15) C(20) 119.10(11) yes . .
C(15) C(16) C(17) 121.36(12) yes . .
C(16) C(17) C(18) 119.08(13) yes . .
C(17) C(18) C(19) 120.94(12) yes . .
C(18) C(19) C(20) 120.70(12) yes . .
O(2) C(20) C(15) 123.31(11) yes . .
O(2) C(20) C(19) 117.96(11) yes . .
C(15) C(20) C(19) 118.73(12) yes . .
C(1) C(2) H(2) 118.184 no . .
C(3) C(2) H(2) 121.086 no . .
C(2) C(3) H(3) 119.744 no . .
C(4) C(3) H(3) 119.170 no . .
C(3) C(4) H(4) 120.514 no . .
C(5) C(4) H(4) 120.554 no . .
C(4) C(5) H(5) 120.707 no . .
C(6) C(5) H(5) 117.993 no . .
N(1) C(7) H(7) 118.741 no . .
C(6) C(7) H(7) 116.110 no . .
C(8) C(9) H(9A) 111.281 no . .
C(8) C(9) H(9B) 112.333 no . .
C(8) C(9) H(9C) 109.562 no . .
H(9A) C(9) H(9B) 110.007 no . .
H(9A) C(9) H(9C) 106.819 no . .
H(9B) C(9) H(9C) 106.580 no . .
C(8) C(10) H(10A) 109.852 no . .
C(8) C(10) H(10B) 107.885 no . .
C(8) C(10) H(10C) 110.223 no . .
H(10A) C(10) H(10B) 109.397 no . .
H(10A) C(10) H(10C) 108.967 no . .
H(10B) C(10) H(10C) 110.502 no . .
C(11) C(12) H(12A) 108.626 no . .
C(11) C(12) H(12B) 112.850 no . .
C(11) C(12) H(12C) 109.380 no . .
H(12A) C(12) H(12B) 110.686 no . .
H(12A) C(12) H(12C) 107.022 no . .
H(12B) C(12) H(12C) 108.107 no . .
C(11) C(13) H(13A) 109.652 no . .
C(11) C(13) H(13B) 110.405 no . .
C(11) C(13) H(13C) 106.880 no . .
H(13A) C(13) H(13B) 110.298 no . .
H(13A) C(13) H(13C) 107.850 no . .
H(13B) C(13) H(13C) 111.658 no . .
N(2) C(14) H(14) 116.580 no . .
C(15) C(14) H(14) 117.199 no . .
C(15) C(16) H(16) 118.161 no . .
C(17) C(16) H(16) 120.472 no . .
C(16) C(17) H(17) 119.197 no . .
C(18) C(17) H(17) 121.698 no . .
C(17) C(18) H(18) 120.211 no . .
C(19) C(18) H(18) 118.848 no . .
C(18) C(19) H(19) 121.406 no . .
C(20) C(19) H(19) 117.834 no . .

loop_
_geom_bond_atom_site_label_1
_geom_bond_atom_site_label_2
_geom_bond_distance
_geom_bond_publ_flag
_geom_bond_site_symmetry_2
Mn(1) O(1) 1.8929(11) yes .
Mn(1) O(1) 2.7716(11) yes 3_565
Mn(1) O(2) 1.8557(9) yes .
Mn(1) O(3) 2.2097(11) yes .
Mn(1) N(1) 1.9989(11) yes .
Mn(1) N(2) 1.9749(12) yes .
O(1) C(1) 1.3356(16) yes .
O(2) C(20) 1.3239(17) yes .
O(3) N(3) 1.2895(18) yes .
O(4) N(3) 1.2424(17) yes .
O(5) N(3) 1.2427(18) yes .
N(1) C(7) 1.2874(18) yes .
N(1) C(8) 1.5050(16) yes .
N(2) C(11) 1.5051(14) yes .
N(2) C(14) 1.2957(18) yes .
C(1) C(2) 1.4048(18) yes .
C(1) C(6) 1.4169(16) yes .
C(2) C(3) 1.384(2) yes .
C(3) C(4) 1.3984(19) yes .
C(4) C(5) 1.380(2) yes .
C(5) C(6) 1.408(2) yes .
C(6) C(7) 1.4501(17) yes .
C(8) C(9) 1.5343(17) yes .
C(8) C(10) 1.532(3) yes .
C(8) C(11) 1.564(2) yes .
C(11) C(12) 1.5278(19) yes .
C(11) C(13) 1.537(3) yes .
C(14) C(15) 1.4372(16) yes .
C(15) C(16) 1.413(2) yes .
C(15) C(20) 1.4168(17) yes .
C(16) C(17) 1.3768(18) yes .
C(17) C(18) 1.4007(18) yes .
C(18) C(19) 1.382(2) yes .
C(19) C(20) 1.4065(17) yes .
C(2) H(2) 0.944 no .
C(3) H(3) 0.924 no .
C(4) H(4) 0.954 no .
C(5) H(5) 0.961 no .
C(7) H(7) 0.942 no .
C(9) H(9A) 0.970 no .
C(9) H(9B) 0.978 no .
C(9) H(9C) 0.942 no .
C(10) H(10A) 0.965 no .
C(10) H(10B) 0.933 no .
C(10) H(10C) 0.929 no .
C(12) H(12A) 0.968 no .
C(12) H(12B) 0.928 no .
C(12) H(12C) 0.964 no .
C(13) H(13A) 0.983 no .
C(13) H(13B) 0.971 no .
C(13) H(13C) 0.957 no .
C(14) H(14) 0.947 no .
C(16) H(16) 0.966 no .
C(17) H(17) 0.961 no .
C(18) H(18) 0.952 no .
C(19) H(19) 0.932 no .

loop_
_geom_contact_atom_site_label_1
_geom_contact_atom_site_label_2
_geom_contact_distance
_geom_contact_publ_flag
_geom_contact_site_symmetry_2
O(2) C(19) 3.2349(17) no 3_465
O(3) C(18) 3.4598(15) no 3_465
O(4) C(9) 3.431(3) no 1_455
O(4) C(10) 3.4747(19) no 1_455
O(5) C(2) 3.3967(16) no 4_565
O(5) C(3) 3.4187(16) no 4_565
O(5) C(12) 3.4456(19) no 2_555
N(3) C(18) 3.5659(17) no 3_465
N(3) C(19) 3.4210(16) no 3_465
C(2) O(5) 3.3967(16) no 4_564
C(3) O(5) 3.4187(16) no 4_564
C(5) C(16) 3.391(3) no 2_555
C(7) C(16) 3.5584(19) no 2_555
C(9) O(4) 3.431(3) no 1_655
C(10) O(4) 3.4747(19) no 1_655
C(10) C(18) 3.451(3) no 1_655
C(12) O(5) 3.4456(19) no 2_545
C(12) C(18) 3.4223(19) no 4_655
C(16) C(5) 3.391(3) no 2_545
C(16) C(7) 3.5584(19) no 2_545
C(18) O(3) 3.4598(15) no 3_465
C(18) N(3) 3.5659(17) no 3_465
C(18) C(10) 3.451(3) no 1_455
C(18) C(12) 3.4223(19) no 4_454
C(19) O(2) 3.2349(17) no 3_465
C(19) N(3) 3.4210(16) no 3_465
C(19) C(19) 3.5743(18) no 3_465
O(1) H(18) 3.0289 no 3_465
O(2) H(18) 3.5486 no 3_465
O(2) H(19) 2.5915 no 3_465
O(3) H(3) 3.4045 no 4_565
O(3) H(12B) 3.2676 no 2_555
O(3) H(12C) 3.5339 no 2_555
O(3) H(14) 3.2769 no 2_555
O(3) H(16) 3.4589 no 2_555
O(3) H(18) 2.6974 no 3_465
O(3) H(19) 3.1728 no 3_465
O(4) H(3) 3.4150 no 4_565
O(4) H(4) 3.5610 no 2_545
O(4) H(7) 3.3331 no 1_455
O(4) H(9B) 2.5206 no 1_455
O(4) H(10A) 2.6896 no 1_455
O(4) H(10B) 3.5568 no 1_455
O(4) H(19) 2.8312 no 3_465
O(5) H(2) 2.7910 no 4_565
O(5) H(3) 2.8314 no 4_565
O(5) H(5) 3.2172 no 1_455
O(5) H(7) 2.7508 no 1_455
O(5) H(9B) 2.8517 no 1_455
O(5) H(12B) 2.5633 no 2_555
O(5) H(17) 3.1984 no 2_455
O(5) H(18) 3.1810 no 3_465
O(5) H(19) 3.2070 no 3_465
N(1) H(16) 3.3002 no 2_555
N(3) H(3) 2.9719 no 4_565
N(3) H(7) 3.3326 no 1_455
N(3) H(9B) 3.0575 no 1_455
N(3) H(10A) 3.5937 no 1_455
N(3) H(12B) 3.3166 no 2_555
N(3) H(18) 3.0463 no 3_465
N(3) H(19) 2.8010 no 3_465
C(1) H(12C) 3.5802 no 2_555
C(1) H(18) 3.1723 no 3_465
C(2) H(12C) 3.0513 no 2_555
C(2) H(17) 3.5856 no 3_465
C(2) H(18) 3.0125 no 3_465
C(3) H(12C) 3.0782 no 2_555
C(3) H(13B) 3.2107 no 4_564
C(3) H(13C) 3.1688 no 2_555
C(4) H(9C) 3.5105 no 2_655
C(4) H(10B) 3.5409 no 2_655
C(4) H(13A) 3.4926 no 4_564
C(4) H(13B) 3.4950 no 4_564
C(4) H(13C) 3.2670 no 2_555
C(4) H(14) 3.5382 no 2_555
C(5) H(10B) 3.2423 no 2_655
C(5) H(14) 3.4320 no 2_555
C(5) H(16) 2.9253 no 2_555
C(6) H(14) 3.5558 no 2_555
C(6) H(16) 2.9055 no 2_555
C(7) H(16) 2.7281 no 2_555
C(9) H(4) 3.3180 no 2_645
C(9) H(9C) 3.4414 no 3_666
C(9) H(13A) 3.2762 no 3_666
C(9) H(17) 3.1173 no 2_555
C(10) H(5) 3.3863 no 2_645
C(12) H(5) 3.5871 no 2_645
C(12) H(17) 3.3093 no 4_655
C(12) H(18) 2.9095 no 4_655
C(13) H(3) 3.1332 no 4_565
C(13) H(4) 3.3202 no 4_565
C(15) H(10A) 3.5663 no 1_455
C(16) H(5) 3.0229 no 2_545
C(16) H(7) 3.4042 no 2_545
C(16) H(9A) 3.3331 no 2_545
C(16) H(10B) 3.5226 no 1_455
C(17) H(2) 3.2525 no 3_465
C(17) H(5) 3.4290 no 2_545
C(17) H(7) 3.5609 no 2_545
C(17) H(9A) 3.1139 no 2_545
C(17) H(10A) 3.5796 no 1_455
C(17) H(10B) 3.3564 no 1_455
C(17) H(10C) 3.4129 no 1_455
C(17) H(12A) 2.9964 no 4_454
C(17) H(12C) 3.4422 no 4_454
C(18) H(2) 3.1400 no 3_465
C(18) H(10A) 3.2157 no 1_455
C(18) H(10B) 3.5384 no 1_455
C(18) H(10C) 3.0606 no 1_455
C(18) H(12A) 3.0945 no 4_454
C(18) H(12B) 3.3620 no 4_454
C(18) H(12C) 3.1974 no 4_454
C(19) H(10A) 3.0557 no 1_455
C(19) H(10C) 3.4803 no 1_455
C(19) H(19) 2.9779 no 3_465
C(20) H(10A) 3.2447 no 1_455
C(20) H(19) 2.9886 no 3_465
H(2) O(5) 2.7910 no 4_564
H(2) C(17) 3.2525 no 3_465
H(2) C(18) 3.1400 no 3_465
H(2) H(12C) 3.2242 no 2_555
H(2) H(17) 2.9057 no 3_465
H(2) H(18) 2.6769 no 3_465
H(3) O(3) 3.4045 no 4_564
H(3) O(4) 3.4150 no 4_564
H(3) O(5) 2.8314 no 4_564
H(3) N(3) 2.9719 no 4_564
H(3) C(13) 3.1332 no 4_564
H(3) H(12C) 3.2495 no 2_555
H(3) H(13A) 3.4883 no 2_555
H(3) H(13A) 3.2676 no 4_564
H(3) H(13B) 2.5853 no 4_564
H(3) H(13C) 2.9529 no 2_555
H(3) H(13C) 3.0992 no 4_564
H(4) O(4) 3.5610 no 2_555
H(4) C(9) 3.3180 no 2_655
H(4) C(13) 3.3202 no 4_564
H(4) H(9A) 3.5526 no 4_564
H(4) H(9B) 3.1764 no 2_655
H(4) H(9C) 2.6251 no 2_655
H(4) H(10B) 3.0962 no 2_655
H(4) H(12A) 3.2670 no 2_655
H(4) H(13A) 2.7536 no 4_564
H(4) H(13B) 3.1341 no 4_564
H(4) H(13C) 3.1518 no 2_555
H(5) O(5) 3.2172 no 1_655
H(5) C(10) 3.3863 no 2_655
H(5) C(12) 3.5871 no 2_655
H(5) C(16) 3.0229 no 2_555
H(5) C(17) 3.4290 no 2_555
H(5) H(10B) 2.4656 no 2_655
H(5) H(12A) 3.1415 no 2_655
H(5) H(12B) 3.1629 no 2_655
H(5) H(16) 2.7467 no 2_555
H(5) H(17) 3.4045 no 2_555
H(7) O(4) 3.3331 no 1_655
H(7) O(5) 2.7508 no 1_655
H(7) N(3) 3.3326 no 1_655
H(7) C(16) 3.4042 no 2_555
H(7) C(17) 3.5609 no 2_555
H(7) H(16) 2.7523 no 2_555
H(7) H(17) 3.0328 no 2_555
H(9A) C(16) 3.3331 no 2_555
H(9A) C(17) 3.1139 no 2_555
H(9A) H(4) 3.5526 no 4_565
H(9A) H(9C) 3.0082 no 3_666
H(9A) H(12A) 3.2997 no 3_666
H(9A) H(13A) 3.3405 no 3_666
H(9A) H(16) 2.8935 no 2_555
H(9A) H(17) 2.4608 no 2_555
H(9B) O(4) 2.5206 no 1_655
H(9B) O(5) 2.8517 no 1_655
H(9B) N(3) 3.0575 no 1_655
H(9B) H(4) 3.1764 no 2_645
H(9B) H(13A) 3.2019 no 3_666
H(9B) H(17) 2.9247 no 2_555
H(9C) C(4) 3.5105 no 2_645
H(9C) C(9) 3.4414 no 3_666
H(9C) H(4) 2.6251 no 2_645
H(9C) H(9A) 3.0082 no 3_666
H(9C) H(9C) 2.9406 no 3_666
H(9C) H(13A) 2.7050 no 3_666
H(10A) O(4) 2.6896 no 1_655
H(10A) N(3) 3.5937 no 1_655
H(10A) C(15) 3.5663 no 1_655
H(10A) C(17) 3.5796 no 1_655
H(10A) C(18) 3.2157 no 1_655
H(10A) C(19) 3.0557 no 1_655
H(10A) C(20) 3.2447 no 1_655
H(10A) H(18) 3.5902 no 1_655
H(10A) H(19) 3.3319 no 1_655
H(10B) O(4) 3.5568 no 1_655
H(10B) C(4) 3.5409 no 2_645
H(10B) C(5) 3.2423 no 2_645
H(10B) C(16) 3.5226 no 1_655
H(10B) C(17) 3.3564 no 1_655
H(10B) C(18) 3.5384 no 1_655
H(10B) H(4) 3.0962 no 2_645
H(10B) H(5) 2.4656 no 2_645
H(10C) C(17) 3.4129 no 1_655
H(10C) C(18) 3.0606 no 1_655
H(10C) C(19) 3.4803 no 1_655
H(10C) H(18) 3.0739 no 1_655
H(12A) C(17) 2.9964 no 4_655
H(12A) C(18) 3.0945 no 4_655
H(12A) H(4) 3.2670 no 2_645
H(12A) H(5) 3.1415 no 2_645
H(12A) H(9A) 3.2997 no 3_666
H(12A) H(17) 2.6778 no 4_655
H(12A) H(18) 2.8438 no 4_655
H(12B) O(3) 3.2676 no 2_545
H(12B) O(5) 2.5633 no 2_545
H(12B) N(3) 3.3166 no 2_545
H(12B) C(18) 3.3620 no 4_655
H(12B) H(5) 3.1629 no 2_645
H(12B) H(18) 2.8136 no 4_655
H(12C) O(3) 3.5339 no 2_545
H(12C) C(1) 3.5802 no 2_545
H(12C) C(2) 3.0513 no 2_545
H(12C) C(3) 3.0782 no 2_545
H(12C) C(17) 3.4422 no 4_655
H(12C) C(18) 3.1974 no 4_655
H(12C) H(2) 3.2242 no 2_545
H(12C) H(3) 3.2495 no 2_545
H(12C) H(17) 3.0452 no 4_655
H(12C) H(18) 2.5318 no 4_655
H(13A) C(4) 3.4926 no 4_565
H(13A) C(9) 3.2762 no 3_666
H(13A) H(3) 3.4883 no 2_545
H(13A) H(3) 3.2676 no 4_565
H(13A) H(4) 2.7536 no 4_565
H(13A) H(9A) 3.3405 no 3_666
H(13A) H(9B) 3.2019 no 3_666
H(13A) H(9C) 2.7050 no 3_666
H(13B) C(3) 3.2107 no 4_565
H(13B) C(4) 3.4950 no 4_565
H(13B) H(3) 2.5853 no 4_565
H(13B) H(4) 3.1341 no 4_565
H(13B) H(16) 3.2427 no 2_555
H(13C) C(3) 3.1688 no 2_545
H(13C) C(4) 3.2670 no 2_545
H(13C) H(3) 2.9529 no 2_545
H(13C) H(3) 3.0992 no 4_565
H(13C) H(4) 3.1518 no 2_545
H(14) O(3) 3.2769 no 2_545
H(14) C(4) 3.5382 no 2_545
H(14) C(5) 3.4320 no 2_545
H(14) C(6) 3.5558 no 2_545
H(16) O(3) 3.4589 no 2_545
H(16) N(1) 3.3002 no 2_545
H(16) C(5) 2.9253 no 2_545
H(16) C(6) 2.9055 no 2_545
H(16) C(7) 2.7281 no 2_545
H(16) H(5) 2.7467 no 2_545
H(16) H(7) 2.7523 no 2_545
H(16) H(9A) 2.8935 no 2_545
H(16) H(13B) 3.2427 no 2_545
H(17) O(5) 3.1984 no 2_445
H(17) C(2) 3.5856 no 3_465
H(17) C(9) 3.1173 no 2_545
H(17) C(12) 3.3093 no 4_454
H(17) H(2) 2.9057 no 3_465
H(17) H(5) 3.4045 no 2_545
H(17) H(7) 3.0328 no 2_545
H(17) H(9A) 2.4608 no 2_545
H(17) H(9B) 2.9247 no 2_545
H(17) H(12A) 2.6778 no 4_454
H(17) H(12C) 3.0452 no 4_454
H(18) O(1) 3.0289 no 3_465
H(18) O(2) 3.5486 no 3_465
H(18) O(3) 2.6974 no 3_465
H(18) O(5) 3.1810 no 3_465
H(18) N(3) 3.0463 no 3_465
H(18) C(1) 3.1723 no 3_465
H(18) C(2) 3.0125 no 3_465
H(18) C(12) 2.9095 no 4_454
H(18) H(2) 2.6769 no 3_465
H(18) H(10A) 3.5902 no 1_455
H(18) H(10C) 3.0739 no 1_455
H(18) H(12A) 2.8438 no 4_454
H(18) H(12B) 2.8136 no 4_454
H(18) H(12C) 2.5318 no 4_454
H(19) O(2) 2.5915 no 3_465
H(19) O(3) 3.1728 no 3_465
H(19) O(4) 2.8312 no 3_465
H(19) O(5) 3.2070 no 3_465
H(19) N(3) 2.8010 no 3_465
H(19) C(19) 2.9779 no 3_465
H(19) C(20) 2.9886 no 3_465
H(19) H(10A) 3.3319 no 1_455
H(19) H(19) 2.5876 no 3_465
